data_4082573
loop_
_publ_author_name
'Shimogawa, Ryuichi'
'Takao, Toshiro'
'Suzuki, Hiroharu'

_publ_section_title
;
 Synthesis, Characterization, and Reactions of Ruthenium(II), -(III), and
 -(IV) Complexes with Sterically Demanding
 1,2,4-Tri-tert-butylcyclopentadienyl Ligands
;
_journal_issue 1
_journal_name_full Organometallics
_journal_page_first 289
_journal_paper_doi 10.1021/om401035y
_journal_volume 33
_journal_year 2014
_chemical_formula_sum 'C34 H58 Cl2 O Ru2'
_chemical_formula_weight 755.84
_chemical_name_systematic
; 
 ? 
;
_space_group_IT_number 2
_symmetry_cell_setting triclinic
_symmetry_space_group_name_Hall '-P 1'
_symmetry_space_group_name_H-M 'P -1'
_atom_sites_solution_hydrogens geom
_atom_sites_solution_primary direct
_atom_sites_solution_secondary difmap
_audit_creation_method SHELXL-97
_cell_angle_alpha 102.5820(13)
_cell_angle_beta 94.7270(15)
_cell_angle_gamma 111.3920(16)
_cell_formula_units_Z 2
_cell_length_a 10.4630(6)
_cell_length_b 12.9430(6)
_cell_length_c 14.8352(6)
_cell_measurement_reflns_used 14901
_cell_measurement_temperature 123(2)
_cell_measurement_theta_max 25.35
_cell_measurement_theta_min 3.19
_cell_volume 1796.50(15)
_computing_cell_refinement PROCESS-AUTO
_computing_data_collection 'PROCESS-AUTO (Rigaku, 1998)'
_computing_data_reduction 'SHELXS-97 (Sheldrick, 1990)'
_computing_molecular_graphics 'ORTEX (P.McArdle, 1995)'
_computing_publication_material SHELXL-97
_computing_structure_refinement 'SHELXL-97 (Sheldrick, 1997)'
_computing_structure_solution SHELXS-97
_diffrn_ambient_temperature 123(2)
_diffrn_detector_area_resol_mean 10
_diffrn_measured_fraction_theta_full 0.988
_diffrn_measured_fraction_theta_max 0.988
_diffrn_measurement_device_type 'Rigaku R-AXIS RAPID Imaging Plate'
_diffrn_measurement_method \w
_diffrn_radiation_monochromator graphite
_diffrn_radiation_source 'Rigaku Rotating Anode Ultrax18'
_diffrn_radiation_type MoK\a
_diffrn_radiation_wavelength 0.71069
_diffrn_reflns_av_R_equivalents 0.0429
_diffrn_reflns_av_sigmaI/netI 0.0570
_diffrn_reflns_limit_h_max 12
_diffrn_reflns_limit_h_min -12
_diffrn_reflns_limit_k_max 15
_diffrn_reflns_limit_k_min -15
_diffrn_reflns_limit_l_max 17
_diffrn_reflns_limit_l_min -17
_diffrn_reflns_number 14805
_diffrn_reflns_theta_full 25.35
_diffrn_reflns_theta_max 25.35
_diffrn_reflns_theta_min 3.19
_exptl_absorpt_coefficient_mu 1.013
_exptl_absorpt_correction_T_max 1.0000
_exptl_absorpt_correction_T_min 0.6926
_exptl_absorpt_correction_type empirical
_exptl_crystal_colour orange
_exptl_crystal_density_diffrn 1.397
_exptl_crystal_density_meas ?
_exptl_crystal_density_method 'not measured'
_exptl_crystal_description platelet
_exptl_crystal_F_000 784
_exptl_crystal_size_max 0.118
_exptl_crystal_size_mid 0.079
_exptl_crystal_size_min 0.046
_refine_diff_density_max 1.475
_refine_diff_density_min -0.555
_refine_diff_density_rms 0.108
_refine_ls_extinction_method none
_refine_ls_goodness_of_fit_ref 1.048
_refine_ls_hydrogen_treatment mixed
_refine_ls_matrix_type full
_refine_ls_number_parameters 440
_refine_ls_number_reflns 6500
_refine_ls_number_restraints 0
_refine_ls_restrained_S_all 1.048
_refine_ls_R_factor_all 0.0586
_refine_ls_R_factor_gt 0.0352
_refine_ls_shift/su_max 0.000
_refine_ls_shift/su_mean 0.000
_refine_ls_structure_factor_coef Fsqd
_refine_ls_weighting_details 'calc w=1/[\s^2^(Fo^2^)+(0.0407P)^2^+0.9205P] where P=(Fo^2^+2Fc^2^)/3'
_refine_ls_weighting_scheme calc
_refine_ls_wR_factor_gt 0.0769
_refine_ls_wR_factor_ref 0.0893
_reflns_number_gt 4860
_reflns_number_total 6500
_reflns_threshold_expression >2sigma(I)
_cod_data_source_file om401035y_si_001.cif
_cod_data_source_block tBu3CpRu2Cl2O
_cod_depositor_comments
;
The following automatic conversions were performed:

'_symmetry_cell_setting' value 'Triclinic' changed to 'triclinic'
according to
/usr/data/users/saulius/automatic-downloads/current/ACS/lib/dictionaries/cif_core.dic
dictionary named 'cif_core.dic' version 2.4.2 from
2011-04-26.

'_exptl_absorpt_correction_type' value 'Empirical'
changed to 'empirical' according to
/usr/data/users/saulius/automatic-downloads/current/ACS/lib/dictionaries/cif_core.dic
dictionary named 'cif_core.dic' version 2.4.2 from 2011-04-26.

Automatic conversion script
Id: cif_fix_values 2281 2013-09-26 08:29:07Z andrius 

The following automatic conversions were performed:

'_exptl_crystal_density_meas' value 'not measured' was changed to '?'
- the value is perceived as not measured.

Automatic conversion script
Id: cif_fix_values 3008 2015-01-20 13:52:24Z robertas 
;
_cod_original_sg_symbol_H-M P-1
_cod_database_code 4082573

loop_
_symmetry_equiv_pos_as_xyz
'x, y, z'
'-x, -y, -z'

loop_
_atom_site_label
_atom_site_type_symbol
_atom_site_fract_x
_atom_site_fract_y
_atom_site_fract_z
_atom_site_U_iso_or_equiv
_atom_site_adp_type
_atom_site_occupancy
_atom_site_symmetry_multiplicity
_atom_site_calc_flag
_atom_site_refinement_flags
Ru1 Ru 0.75638(3) 0.15871(3) 0.273982(19) 0.01999(10) Uani 1 1 d .
Ru2 Ru 0.63664(3) -0.13391(3) 0.214959(19) 0.02019(10) Uani 1 1 d .
Cl1 Cl 0.66041(13) 0.16574(11) 0.12863(7) 0.0407(3) Uani 1 1 d .
Cl2 Cl 0.65571(12) -0.13244(10) 0.37342(6) 0.0345(3) Uani 1 1 d .
O1 O 0.7609(3) 0.0151(2) 0.23306(17) 0.0289(7) Uani 1 1 d .
C1 C 0.6795(4) 0.2475(3) 0.3847(2) 0.0215(8) Uani 1 1 d .
C2 C 0.7721(4) 0.3301(4) 0.3475(3) 0.0237(9) Uani 1 1 d .
C3 C 0.9071(4) 0.3261(3) 0.3538(2) 0.0218(9) Uani 1 1 d .
C4 C 0.9024(4) 0.2406(3) 0.4070(2) 0.0203(8) Uani 1 1 d .
C5 C 0.7631(4) 0.1942(4) 0.4218(3) 0.0222(9) Uani 1 1 d .
C6 C 0.5301(4) 0.2249(4) 0.3920(3) 0.0284(10) Uani 1 1 d .
C7 C 0.4562(5) 0.2443(5) 0.3071(4) 0.0498(15) Uani 1 1 d .
H7A H 0.3563 0.2195 0.3088 0.054(15) Uiso 1 1 calc R
H7B H 0.4697 0.1996 0.2490 0.11(3) Uiso 1 1 calc R
H7C H 0.4956 0.3263 0.3093 0.068(19) Uiso 1 1 calc R
C8 C 0.5295(5) 0.3104(4) 0.4816(3) 0.0419(12) Uani 1 1 d .
H8A H 0.4330 0.2960 0.4896 0.051(15) Uiso 1 1 calc R
H8B H 0.5758 0.3892 0.4764 0.051(15) Uiso 1 1 calc R
H8C H 0.5793 0.3006 0.5359 0.028(11) Uiso 1 1 calc R
C9 C 0.4525(4) 0.1026(4) 0.3980(3) 0.0344(11) Uani 1 1 d .
H9A H 0.3548 0.0893 0.4012 0.047(14) Uiso 1 1 calc R
H9B H 0.4956 0.0915 0.4543 0.039(12) Uiso 1 1 calc R
H9C H 0.4570 0.0481 0.3422 0.033(12) Uiso 1 1 calc R
C10 C 1.0237(4) 0.4078(4) 0.3156(3) 0.0266(9) Uani 1 1 d .
C11 C 0.9606(5) 0.4459(4) 0.2381(3) 0.0368(11) Uani 1 1 d .
H11A H 0.9094 0.4916 0.2650 0.043(14) Uiso 1 1 calc R
H11B H 0.8967 0.3778 0.1893 0.037(12) Uiso 1 1 calc R
H11C H 1.0355 0.4925 0.2105 0.035(12) Uiso 1 1 calc R
C12 C 1.1202(5) 0.3548(4) 0.2733(3) 0.0360(11) Uani 1 1 d .
H12A H 1.1866 0.4092 0.2457 0.034(12) Uiso 1 1 calc R
H12B H 1.0650 0.2837 0.2243 0.060(16) Uiso 1 1 calc R
H12C H 1.1711 0.3374 0.3223 0.022(10) Uiso 1 1 calc R
C13 C 1.1057(5) 0.5168(4) 0.3964(3) 0.0368(11) Uani 1 1 d .
H13A H 1.0414 0.5500 0.4218 0.050(15) Uiso 1 1 calc R
H13B H 1.1762 0.5732 0.3728 0.058(15) Uiso 1 1 calc R
H13C H 1.1517 0.4966 0.4461 0.061(16) Uiso 1 1 calc R
C14 C 1.0148(4) 0.2039(4) 0.4479(3) 0.0256(9) Uani 1 1 d .
C15 C 1.1458(5) 0.3107(4) 0.5027(3) 0.0360(11) Uani 1 1 d .
H15A H 1.1180 0.3621 0.5481 0.042(13) Uiso 1 1 calc R
H15B H 1.1929 0.3515 0.4587 0.046(14) Uiso 1 1 calc R
H15C H 1.2096 0.2860 0.5360 0.065(16) Uiso 1 1 calc R
C16 C 1.0542(5) 0.1242(4) 0.3745(3) 0.0337(10) Uani 1 1 d .
H16A H 0.9720 0.0529 0.3459 0.062(16) Uiso 1 1 calc R
H16B H 1.1274 0.1060 0.4044 0.053(15) Uiso 1 1 calc R
H16C H 1.0885 0.1623 0.3259 0.061(16) Uiso 1 1 calc R
C17 C 0.9574(5) 0.1376(4) 0.5205(3) 0.0325(10) Uani 1 1 d .
H17A H 0.9280 0.1853 0.5682 0.020(10) Uiso 1 1 calc R
H17B H 1.0305 0.1195 0.5507 0.014(9) Uiso 1 1 calc R
H17C H 0.8774 0.0660 0.4888 0.035(12) Uiso 1 1 calc R
C18 C 0.4271(4) -0.2439(3) 0.1342(2) 0.0193(8) Uani 1 1 d .
C19 C 0.4852(4) -0.3141(4) 0.1685(3) 0.0241(9) Uani 1 1 d .
C20 C 0.6145(4) -0.3024(3) 0.1387(2) 0.0214(8) Uani 1 1 d .
C21 C 0.6352(4) -0.2256(3) 0.0751(2) 0.0194(8) Uani 1 1 d .
C22 C 0.5187(4) -0.1917(3) 0.0752(2) 0.0208(8) Uani 1 1 d .
C23 C 0.2917(4) -0.2333(4) 0.1498(3) 0.0251(9) Uani 1 1 d .
C24 C 0.2671(5) -0.2395(4) 0.2501(3) 0.0345(11) Uani 1 1 d .
H24A H 0.1784 -0.2327 0.2592 0.041(13) Uiso 1 1 calc R
H24B H 0.3434 -0.1764 0.2959 0.046(14) Uiso 1 1 calc R
H24C H 0.2637 -0.3133 0.2588 0.043(14) Uiso 1 1 calc R
C25 C 0.1746(4) -0.3357(4) 0.0783(3) 0.0342(11) Uani 1 1 d .
H25A H 0.0839 -0.3352 0.0896 0.043(13) Uiso 1 1 calc R
H25B H 0.1795 -0.4079 0.0852 0.019(10) Uiso 1 1 calc R
H25C H 0.1860 -0.3293 0.0146 0.028(11) Uiso 1 1 calc R
C26 C 0.2906(5) -0.1211(4) 0.1347(3) 0.0323(10) Uani 1 1 d .
H26A H 0.2035 -0.1144 0.1485 0.047(14) Uiso 1 1 calc R
H26B H 0.2976 -0.1205 0.0693 0.036(12) Uiso 1 1 calc R
H26C H 0.3700 -0.0562 0.1766 0.041(13) Uiso 1 1 calc R
C27 C 0.6992(4) -0.3681(4) 0.1694(3) 0.0271(9) Uani 1 1 d .
C28 C 0.6244(5) -0.4382(4) 0.2351(3) 0.0365(11) Uani 1 1 d .
H28A H 0.6216 -0.3856 0.2927 0.032(12) Uiso 1 1 calc R
H28B H 0.6752 -0.4842 0.2509 0.051(15) Uiso 1 1 calc R
H28C H 0.5290 -0.4895 0.2035 0.051(15) Uiso 1 1 calc R
C29 C 0.8446(4) -0.2873(4) 0.2255(3) 0.0314(10) Uani 1 1 d .
H29A H 0.8355 -0.2398 0.2838 0.038(13) Uiso 1 1 calc R
H29B H 0.8953 -0.2375 0.1880 0.036(12) Uiso 1 1 calc R
H29C H 0.8961 -0.3331 0.2404 0.048(14) Uiso 1 1 calc R
C30 C 0.7082(5) -0.4545(4) 0.0837(3) 0.0357(11) Uani 1 1 d .
H30A H 0.6148 -0.4999 0.0460 0.043(13) Uiso 1 1 calc R
H30B H 0.7460 -0.5060 0.1047 0.039(13) Uiso 1 1 calc R
H30C H 0.7694 -0.4128 0.0457 0.030(12) Uiso 1 1 calc R
C31 C 0.7372(4) -0.1910(4) 0.0084(3) 0.0258(9) Uani 1 1 d .
C32 C 0.6770(5) -0.2880(4) -0.0838(3) 0.0336(11) Uani 1 1 d .
H32A H 0.7350 -0.2678 -0.1310 0.058(15) Uiso 1 1 calc R
H32B H 0.5816 -0.2978 -0.1066 0.049(14) Uiso 1 1 calc R
H32C H 0.6762 -0.3600 -0.0724 0.023(11) Uiso 1 1 calc R
C33 C 0.8874(4) -0.1725(4) 0.0424(3) 0.0367(11) Uani 1 1 d .
H33A H 0.9445 -0.1476 -0.0041 0.045(13) Uiso 1 1 calc R
H33B H 0.8903 -0.2447 0.0506 0.039(13) Uiso 1 1 calc R
H33C H 0.9239 -0.1132 0.1024 0.043(13) Uiso 1 1 calc R
C34 C 0.7412(5) -0.0790(4) -0.0131(3) 0.0311(10) Uani 1 1 d .
H34A H 0.8084 -0.0568 -0.0547 0.036(12) Uiso 1 1 calc R
H34B H 0.7693 -0.0177 0.0456 0.035(12) Uiso 1 1 calc R
H34C H 0.6484 -0.0911 -0.0438 0.022(10) Uiso 1 1 calc R
H2 H 0.744(4) 0.368(4) 0.313(3) 0.023(11) Uiso 1 1 d .
H5 H 0.732(4) 0.147(4) 0.446(3) 0.018(12) Uiso 1 1 d .
H19 H 0.455(4) -0.350(3) 0.210(3) 0.018(10) Uiso 1 1 d .
H22 H 0.508(4) -0.141(3) 0.042(2) 0.019(10) Uiso 1 1 d .

loop_
_atom_site_aniso_label
_atom_site_aniso_U_11
_atom_site_aniso_U_22
_atom_site_aniso_U_33
_atom_site_aniso_U_23
_atom_site_aniso_U_13
_atom_site_aniso_U_12
Ru1 0.01685(18) 0.0238(2) 0.01877(17) 0.00543(12) 0.00267(12) 0.00756(14)
Ru2 0.02086(19) 0.01976(19) 0.01947(17) 0.00502(12) 0.00253(12) 0.00778(14)
Cl1 0.0500(7) 0.0556(8) 0.0233(5) 0.0102(5) -0.0017(4) 0.0304(6)
Cl2 0.0427(7) 0.0367(6) 0.0204(5) 0.0109(4) 0.0039(4) 0.0098(5)
O1 0.0394(18) 0.0207(16) 0.0202(14) 0.0060(11) 0.0001(11) 0.0056(13)
C1 0.020(2) 0.029(2) 0.0201(19) 0.0080(16) 0.0054(15) 0.0142(18)
C2 0.024(2) 0.031(2) 0.022(2) 0.0075(17) 0.0052(16) 0.0160(19)
C3 0.028(2) 0.025(2) 0.0144(18) 0.0027(15) 0.0025(15) 0.0135(18)
C4 0.019(2) 0.021(2) 0.0190(19) 0.0015(14) -0.0001(14) 0.0084(17)
C5 0.021(2) 0.024(2) 0.022(2) 0.0101(17) 0.0020(16) 0.0073(19)
C6 0.024(2) 0.041(3) 0.029(2) 0.0139(18) 0.0090(16) 0.020(2)
C7 0.026(3) 0.086(5) 0.061(3) 0.045(3) 0.014(2) 0.033(3)
C8 0.036(3) 0.040(3) 0.056(3) 0.010(2) 0.023(2) 0.020(2)
C9 0.020(2) 0.045(3) 0.033(2) 0.0050(19) 0.0046(17) 0.009(2)
C10 0.029(2) 0.028(2) 0.023(2) 0.0093(16) 0.0094(16) 0.0099(19)
C11 0.033(3) 0.040(3) 0.041(3) 0.023(2) 0.009(2) 0.012(2)
C12 0.027(3) 0.043(3) 0.040(3) 0.016(2) 0.0186(19) 0.011(2)
C13 0.039(3) 0.024(3) 0.041(3) 0.0114(19) 0.013(2) 0.003(2)
C14 0.019(2) 0.028(2) 0.032(2) 0.0089(17) 0.0011(16) 0.0113(19)
C15 0.028(3) 0.038(3) 0.038(2) 0.011(2) -0.0075(19) 0.011(2)
C16 0.031(3) 0.032(3) 0.045(3) 0.008(2) 0.008(2) 0.021(2)
C17 0.025(2) 0.035(3) 0.042(2) 0.015(2) -0.0005(18) 0.015(2)
C18 0.020(2) 0.017(2) 0.0183(18) 0.0052(14) 0.0023(14) 0.0045(17)
C19 0.023(2) 0.027(2) 0.019(2) 0.0092(17) 0.0029(16) 0.0063(19)
C20 0.020(2) 0.018(2) 0.0209(19) 0.0012(15) -0.0023(15) 0.0053(17)
C21 0.020(2) 0.021(2) 0.0154(18) 0.0034(14) -0.0016(14) 0.0087(17)
C22 0.024(2) 0.020(2) 0.0180(19) 0.0056(15) 0.0008(15) 0.0094(18)
C23 0.020(2) 0.027(2) 0.029(2) 0.0111(17) 0.0064(16) 0.0092(19)
C24 0.028(3) 0.046(3) 0.035(2) 0.019(2) 0.0144(19) 0.014(2)
C25 0.021(2) 0.038(3) 0.039(3) 0.0064(19) 0.0022(18) 0.010(2)
C26 0.034(3) 0.039(3) 0.034(2) 0.0138(19) 0.0099(19) 0.024(2)
C27 0.030(2) 0.024(2) 0.029(2) 0.0067(17) -0.0026(17) 0.0143(19)
C28 0.040(3) 0.031(3) 0.045(3) 0.017(2) 0.001(2) 0.019(2)
C29 0.028(2) 0.039(3) 0.032(2) 0.0097(19) -0.0028(18) 0.020(2)
C30 0.038(3) 0.031(3) 0.041(3) 0.006(2) -0.003(2) 0.021(2)
C31 0.021(2) 0.029(2) 0.027(2) 0.0082(17) 0.0061(16) 0.0091(19)
C32 0.038(3) 0.041(3) 0.025(2) 0.0098(19) 0.0098(18) 0.018(2)
C33 0.025(3) 0.045(3) 0.044(3) 0.018(2) 0.0108(19) 0.013(2)
C34 0.030(3) 0.030(3) 0.037(2) 0.0145(19) 0.0157(19) 0.011(2)

loop_
_atom_type_symbol
_atom_type_description
_atom_type_scat_dispersion_real
_atom_type_scat_dispersion_imag
_atom_type_scat_source
C C 0.0033 0.0016 'International Tables Vol C Tables 4.2.6.8 and 6.1.1.4'
H H 0.0000 0.0000 'International Tables Vol C Tables 4.2.6.8 and 6.1.1.4'
Cl Cl 0.1484 0.1585 'International Tables Vol C Tables 4.2.6.8 and 6.1.1.4'
O O 0.0106 0.0060 'International Tables Vol C Tables 4.2.6.8 and 6.1.1.4'
Ru Ru -1.2594 0.8363 'International Tables Vol C Tables 4.2.6.8 and 6.1.1.4'

loop_
_geom_angle_atom_site_label_1
_geom_angle_atom_site_label_2
_geom_angle_atom_site_label_3
_geom_angle
O1 Ru1 C5 107.76(14)
O1 Ru1 C3 134.64(14)
C5 Ru1 C3 65.10(15)
O1 Ru1 C1 137.64(13)
C5 Ru1 C1 39.02(14)
C3 Ru1 C1 65.69(15)
O1 Ru1 C4 105.41(13)
C5 Ru1 C4 38.32(15)
C3 Ru1 C4 39.93(14)
C1 Ru1 C4 65.74(14)
O1 Ru1 C2 169.26(13)
C5 Ru1 C2 62.78(16)
C3 Ru1 C2 38.35(15)
C1 Ru1 C2 37.58(15)
C4 Ru1 C2 64.13(14)
O1 Ru1 Cl1 96.56(8)
C5 Ru1 Cl1 148.08(12)
C3 Ru1 Cl1 111.21(10)
C1 Ru1 Cl1 109.31(10)
C4 Ru1 Cl1 151.04(11)
C2 Ru1 Cl1 94.11(11)
O1 Ru2 C20 137.08(14)
O1 Ru2 C22 107.97(13)
C20 Ru2 C22 65.71(14)
O1 Ru2 C21 106.61(13)
C20 Ru2 C21 40.48(14)
C22 Ru2 C21 39.10(14)
O1 Ru2 C18 136.78(13)
C20 Ru2 C18 65.46(14)
C22 Ru2 C18 38.63(14)
C21 Ru2 C18 65.96(14)
O1 Ru2 C19 170.56(12)
C20 Ru2 C19 38.21(15)
C22 Ru2 C19 63.08(15)
C21 Ru2 C19 64.74(14)
C18 Ru2 C19 37.61(14)
O1 Ru2 Cl2 96.25(8)
C20 Ru2 Cl2 106.25(10)
C22 Ru2 Cl2 151.39(11)
C21 Ru2 Cl2 145.91(10)
C18 Ru2 Cl2 112.76(10)
C19 Ru2 Cl2 93.19(10)
Ru2 O1 Ru1 135.39(18)
C2 C1 C5 104.6(3)
C2 C1 C6 128.6(4)
C5 C1 C6 126.7(4)
C2 C1 Ru1 71.7(2)
C5 C1 Ru1 68.8(2)
C6 C1 Ru1 127.0(3)
C1 C2 C3 112.1(4)
C1 C2 Ru1 70.7(2)
C3 C2 Ru1 69.7(2)
C2 C3 C4 105.7(3)
C2 C3 C10 120.8(3)
C4 C3 C10 133.4(4)
C2 C3 Ru1 71.9(2)
C4 C3 Ru1 70.9(2)
C10 C3 Ru1 125.4(2)
C5 C4 C3 105.5(3)
C5 C4 C14 121.3(3)
C3 C4 C14 133.1(3)
C5 C4 Ru1 68.9(2)
C3 C4 Ru1 69.21(19)
C14 C4 Ru1 128.4(3)
C4 C5 C1 111.9(4)
C4 C5 Ru1 72.8(2)
C1 C5 Ru1 72.2(2)
C1 C6 C9 111.0(4)
C1 C6 C8 107.5(3)
C9 C6 C8 109.5(3)
C1 C6 C7 110.7(3)
C9 C6 C7 109.3(4)
C8 C6 C7 108.8(4)
C12 C10 C11 106.7(3)
C12 C10 C3 114.0(3)
C11 C10 C3 110.1(3)
C12 C10 C13 111.1(4)
C11 C10 C13 107.0(4)
C3 C10 C13 107.6(3)
C16 C14 C17 106.9(4)
C16 C14 C4 113.5(3)
C17 C14 C4 108.8(3)
C16 C14 C15 110.7(4)
C17 C14 C15 105.8(3)
C4 C14 C15 110.7(3)
C19 C18 C22 105.7(3)
C19 C18 C23 127.2(3)
C22 C18 C23 126.9(3)
C19 C18 Ru2 71.5(2)
C22 C18 Ru2 68.9(2)
C23 C18 Ru2 127.7(3)
C18 C19 C20 111.4(4)
C18 C19 Ru2 70.9(2)
C20 C19 Ru2 68.8(2)
C19 C20 C21 106.4(3)
C19 C20 C27 120.9(4)
C21 C20 C27 132.7(4)
C19 C20 Ru2 73.0(2)
C21 C20 Ru2 70.0(2)
C27 C20 Ru2 124.4(2)
C22 C21 C20 105.5(3)
C22 C21 C31 119.5(3)
C20 C21 C31 134.6(4)
C22 C21 Ru2 70.3(2)
C20 C21 Ru2 69.6(2)
C31 C21 Ru2 129.6(3)
C18 C22 C21 110.7(3)
C18 C22 Ru2 72.5(2)
C21 C22 Ru2 70.57(19)
C18 C23 C26 111.0(3)
C18 C23 C25 107.1(3)
C26 C23 C25 109.5(3)
C18 C23 C24 110.4(3)
C26 C23 C24 109.6(3)
C25 C23 C24 109.1(3)
C30 C27 C29 111.3(4)
C30 C27 C20 110.1(3)
C29 C27 C20 112.5(3)
C30 C27 C28 106.9(4)
C29 C27 C28 106.0(3)
C20 C27 C28 109.8(4)
C33 C31 C21 116.0(3)
C33 C31 C34 107.0(4)
C21 C31 C34 110.3(3)
C33 C31 C32 109.7(4)
C21 C31 C32 105.8(3)
C34 C31 C32 107.8(3)

loop_
_geom_bond_atom_site_label_1
_geom_bond_atom_site_label_2
_geom_bond_distance
Ru1 O1 1.845(3)
Ru1 C5 2.131(4)
Ru1 C3 2.159(4)
Ru1 C1 2.176(4)
Ru1 C4 2.182(3)
Ru1 C2 2.188(4)
Ru1 Cl1 2.3369(10)
Ru2 O1 1.836(3)
Ru2 C20 2.145(4)
Ru2 C22 2.148(3)
Ru2 C21 2.151(4)
Ru2 C18 2.195(4)
Ru2 C19 2.202(4)
Ru2 Cl2 2.3381(9)
C1 C2 1.406(6)
C1 C5 1.439(5)
C1 C6 1.499(6)
C2 C3 1.429(6)
C3 C4 1.483(5)
C3 C10 1.537(5)
C4 C5 1.416(6)
C4 C14 1.547(5)
C6 C9 1.519(6)
C6 C8 1.535(6)
C6 C7 1.540(5)
C10 C12 1.518(6)
C10 C11 1.537(5)
C10 C13 1.541(6)
C14 C16 1.521(6)
C14 C17 1.547(6)
C14 C15 1.548(6)
C18 C19 1.417(6)
C18 C22 1.437(5)
C18 C23 1.504(6)
C19 C20 1.424(6)
C20 C21 1.486(5)
C20 C27 1.539(5)
C21 C22 1.438(6)
C21 C31 1.528(5)
C23 C26 1.521(6)
C23 C25 1.540(5)
C23 C24 1.545(5)
C27 C30 1.533(6)
C27 C29 1.534(6)
C27 C28 1.543(6)
C31 C33 1.525(6)
C31 C34 1.537(6)
C31 C32 1.542(5)

loop_
_geom_torsion_atom_site_label_1
_geom_torsion_atom_site_label_2
_geom_torsion_atom_site_label_3
_geom_torsion_atom_site_label_4
_geom_torsion
C20 Ru2 O1 Ru1 161.30(18)
C22 Ru2 O1 Ru1 87.9(2)
C21 Ru2 O1 Ru1 129.0(2)
C18 Ru2 O1 Ru1 56.6(3)
C19 Ru2 O1 Ru1 105.8(9)
Cl2 Ru2 O1 Ru1 -76.61(19)
C5 Ru1 O1 Ru2 73.7(2)
C3 Ru1 O1 Ru2 145.90(19)
C1 Ru1 O1 Ru2 42.9(3)
C4 Ru1 O1 Ru2 113.6(2)
C2 Ru1 O1 Ru2 100.9(8)
Cl1 Ru1 O1 Ru2 -85.39(18)
O1 Ru1 C1 C2 165.0(2)
C5 Ru1 C1 C2 114.4(3)
C3 Ru1 C1 C2 34.5(2)
C4 Ru1 C1 C2 78.5(2)
Cl1 Ru1 C1 C2 -70.7(2)
O1 Ru1 C1 C5 50.6(3)
C3 Ru1 C1 C5 -79.8(3)
C4 Ru1 C1 C5 -35.8(2)
C2 Ru1 C1 C5 -114.4(3)
Cl1 Ru1 C1 C5 175.0(2)
O1 Ru1 C1 C6 -70.0(4)
C5 Ru1 C1 C6 -120.7(5)
C3 Ru1 C1 C6 159.5(4)
C4 Ru1 C1 C6 -156.5(4)
C2 Ru1 C1 C6 125.0(4)
Cl1 Ru1 C1 C6 54.3(4)
C5 C1 C2 C3 3.9(4)
C6 C1 C2 C3 179.4(4)
Ru1 C1 C2 C3 -57.4(3)
C5 C1 C2 Ru1 61.3(3)
C6 C1 C2 Ru1 -123.2(4)
O1 Ru1 C2 C1 -69.5(8)
C5 Ru1 C2 C1 -40.2(2)
C3 Ru1 C2 C1 -123.7(3)
C4 Ru1 C2 C1 -83.2(2)
Cl1 Ru1 C2 C1 116.8(2)
O1 Ru1 C2 C3 54.1(8)
C5 Ru1 C2 C3 83.5(2)
C1 Ru1 C2 C3 123.7(3)
C4 Ru1 C2 C3 40.5(2)
Cl1 Ru1 C2 C3 -119.6(2)
C1 C2 C3 C4 -5.3(4)
Ru1 C2 C3 C4 -63.3(2)
C1 C2 C3 C10 178.9(3)
Ru1 C2 C3 C10 120.9(3)
C1 C2 C3 Ru1 58.0(3)
O1 Ru1 C3 C2 -167.7(2)
C5 Ru1 C3 C2 -76.9(2)
C1 Ru1 C3 C2 -33.8(2)
C4 Ru1 C3 C2 -114.5(3)
Cl1 Ru1 C3 C2 68.5(2)
O1 Ru1 C3 C4 -53.3(3)
C5 Ru1 C3 C4 37.5(2)
C1 Ru1 C3 C4 80.6(2)
C2 Ru1 C3 C4 114.5(3)
Cl1 Ru1 C3 C4 -177.02(19)
O1 Ru1 C3 C10 76.9(4)
C5 Ru1 C3 C10 167.7(4)
C1 Ru1 C3 C10 -149.2(4)
C4 Ru1 C3 C10 130.2(4)
C2 Ru1 C3 C10 -115.3(4)
Cl1 Ru1 C3 C10 -46.8(3)
C2 C3 C4 C5 4.4(4)
C10 C3 C4 C5 179.4(4)
Ru1 C3 C4 C5 -59.6(2)
C2 C3 C4 C14 -172.3(4)
C10 C3 C4 C14 2.7(7)
Ru1 C3 C4 C14 123.7(4)
C2 C3 C4 Ru1 64.0(2)
C10 C3 C4 Ru1 -121.0(4)
O1 Ru1 C4 C5 -99.3(2)
C3 Ru1 C4 C5 117.0(3)
C1 Ru1 C4 C5 36.5(2)
C2 Ru1 C4 C5 78.1(3)
Cl1 Ru1 C4 C5 122.7(3)
O1 Ru1 C4 C3 143.7(2)
C5 Ru1 C4 C3 -117.0(3)
C1 Ru1 C4 C3 -80.5(2)
C2 Ru1 C4 C3 -38.9(2)
Cl1 Ru1 C4 C3 5.7(4)
O1 Ru1 C4 C14 14.6(4)
C5 Ru1 C4 C14 113.8(4)
C3 Ru1 C4 C14 -129.2(4)
C1 Ru1 C4 C14 150.3(4)
C2 Ru1 C4 C14 -168.1(4)
Cl1 Ru1 C4 C14 -123.4(3)
C3 C4 C5 C1 -2.2(4)
C14 C4 C5 C1 175.0(3)
Ru1 C4 C5 C1 -62.0(3)
C3 C4 C5 Ru1 59.8(2)
C14 C4 C5 Ru1 -123.0(3)
C2 C1 C5 C4 -0.9(4)
C6 C1 C5 C4 -176.5(3)
Ru1 C1 C5 C4 62.4(3)
C2 C1 C5 Ru1 -63.3(3)
C6 C1 C5 Ru1 121.1(4)
O1 Ru1 C5 C4 92.6(2)
C3 Ru1 C5 C4 -39.1(2)
C1 Ru1 C5 C4 -120.6(4)
C2 Ru1 C5 C4 -81.9(3)
Cl1 Ru1 C5 C4 -129.6(2)
O1 Ru1 C5 C1 -146.8(2)
C3 Ru1 C5 C1 81.5(3)
C4 Ru1 C5 C1 120.6(4)
C2 Ru1 C5 C1 38.7(2)
Cl1 Ru1 C5 C1 -9.0(4)
C2 C1 C6 C9 156.6(4)
C5 C1 C6 C9 -28.9(5)
Ru1 C1 C6 C9 60.9(4)
C2 C1 C6 C8 -83.7(5)
C5 C1 C6 C8 90.8(5)
Ru1 C1 C6 C8 -179.3(3)
C2 C1 C6 C7 35.0(6)
C5 C1 C6 C7 -150.4(4)
Ru1 C1 C6 C7 -60.6(5)
C2 C3 C10 C12 -145.1(4)
C4 C3 C10 C12 40.5(6)
Ru1 C3 C10 C12 -56.2(4)
C2 C3 C10 C11 -25.2(5)
C4 C3 C10 C11 160.4(4)
Ru1 C3 C10 C11 63.7(4)
C2 C3 C10 C13 91.2(4)
C4 C3 C10 C13 -83.3(5)
Ru1 C3 C10 C13 180.0(3)
C5 C4 C14 C16 106.0(4)
C3 C4 C14 C16 -77.8(5)
Ru1 C4 C14 C16 19.2(5)
C5 C4 C14 C17 -12.9(5)
C3 C4 C14 C17 163.4(4)
Ru1 C4 C14 C17 -99.6(4)
C5 C4 C14 C15 -128.8(4)
C3 C4 C14 C15 47.5(6)
Ru1 C4 C14 C15 144.4(3)
O1 Ru2 C18 C19 168.3(2)
C20 Ru2 C18 C19 34.6(2)
C22 Ru2 C18 C19 115.8(3)
C21 Ru2 C18 C19 79.3(2)
Cl2 Ru2 C18 C19 -63.5(2)
O1 Ru2 C18 C22 52.4(3)
C20 Ru2 C18 C22 -81.2(2)
C21 Ru2 C18 C22 -36.6(2)
C19 Ru2 C18 C22 -115.8(3)
Cl2 Ru2 C18 C22 -179.4(2)
O1 Ru2 C18 C23 -68.6(4)
C20 Ru2 C18 C23 157.8(4)
C22 Ru2 C18 C23 -121.0(4)
C21 Ru2 C18 C23 -157.6(4)
C19 Ru2 C18 C23 123.2(4)
Cl2 Ru2 C18 C23 59.6(3)
C22 C18 C19 C20 3.9(4)
C23 C18 C19 C20 179.5(3)
Ru2 C18 C19 C20 -56.8(3)
C22 C18 C19 Ru2 60.7(2)
C23 C18 C19 Ru2 -123.7(4)
O1 Ru2 C19 C18 -58.2(10)
C20 Ru2 C19 C18 -123.3(3)
C22 Ru2 C19 C18 -39.1(2)
C21 Ru2 C19 C18 -82.8(2)
Cl2 Ru2 C19 C18 124.2(2)
O1 Ru2 C19 C20 65.1(9)
C22 Ru2 C19 C20 84.2(2)
C21 Ru2 C19 C20 40.5(2)
C18 Ru2 C19 C20 123.3(3)
Cl2 Ru2 C19 C20 -112.5(2)
C18 C19 C20 C21 -4.3(4)
Ru2 C19 C20 C21 -62.4(2)
C18 C19 C20 C27 178.5(3)
Ru2 C19 C20 C27 120.4(3)
C18 C19 C20 Ru2 58.1(3)
O1 Ru2 C20 C19 -167.4(2)
C22 Ru2 C20 C19 -76.7(2)
C21 Ru2 C20 C19 -115.2(3)
C18 Ru2 C20 C19 -34.1(2)
Cl2 Ru2 C20 C19 73.9(2)
O1 Ru2 C20 C21 -52.2(3)
C22 Ru2 C20 C21 38.5(2)
C18 Ru2 C20 C21 81.1(2)
C19 Ru2 C20 C21 115.2(3)
Cl2 Ru2 C20 C21 -170.85(18)
O1 Ru2 C20 C27 76.5(4)
C22 Ru2 C20 C27 167.1(4)
C21 Ru2 C20 C27 128.6(4)
C18 Ru2 C20 C27 -150.3(4)
C19 Ru2 C20 C27 -116.2(4)
Cl2 Ru2 C20 C27 -42.2(3)
C19 C20 C21 C22 2.9(4)
C27 C20 C21 C22 179.7(4)
Ru2 C20 C21 C22 -61.5(2)
C19 C20 C21 C31 -169.5(4)
C27 C20 C21 C31 7.3(7)
Ru2 C20 C21 C31 126.1(4)
C19 C20 C21 Ru2 64.4(3)
C27 C20 C21 Ru2 -118.8(4)
O1 Ru2 C21 C22 -98.2(2)
C20 Ru2 C21 C22 115.9(3)
C18 Ru2 C21 C22 36.2(2)
C19 Ru2 C21 C22 77.7(2)
Cl2 Ru2 C21 C22 131.7(2)
O1 Ru2 C21 C20 145.9(2)
C22 Ru2 C21 C20 -115.9(3)
C18 Ru2 C21 C20 -79.7(2)
C19 Ru2 C21 C20 -38.2(2)
Cl2 Ru2 C21 C20 15.8(3)
O1 Ru2 C21 C31 14.2(4)
C20 Ru2 C21 C31 -131.6(4)
C22 Ru2 C21 C31 112.5(4)
C18 Ru2 C21 C31 148.6(4)
C19 Ru2 C21 C31 -169.9(4)
Cl2 Ru2 C21 C31 -115.8(3)
C19 C18 C22 C21 -1.9(4)
C23 C18 C22 C21 -177.5(3)
Ru2 C18 C22 C21 60.5(3)
C19 C18 C22 Ru2 -62.4(3)
C23 C18 C22 Ru2 122.0(4)
C20 C21 C22 C18 -0.6(4)
C31 C21 C22 C18 173.2(3)
Ru2 C21 C22 C18 -61.6(3)
C20 C21 C22 Ru2 61.0(2)
C31 C21 C22 Ru2 -125.2(3)
O1 Ru2 C22 C18 -145.2(2)
C20 Ru2 C22 C18 80.5(2)
C21 Ru2 C22 C18 120.3(3)
C19 Ru2 C22 C18 38.0(2)
Cl2 Ru2 C22 C18 1.2(4)
O1 Ru2 C22 C21 94.5(2)
C20 Ru2 C22 C21 -39.8(2)
C18 Ru2 C22 C21 -120.3(3)
C19 Ru2 C22 C21 -82.3(2)
Cl2 Ru2 C22 C21 -119.1(3)
C19 C18 C23 C26 158.7(4)
C22 C18 C23 C26 -26.7(5)
Ru2 C18 C23 C26 64.0(4)
C19 C18 C23 C25 -81.8(5)
C22 C18 C23 C25 92.9(5)
Ru2 C18 C23 C25 -176.5(3)
C19 C18 C23 C24 36.9(5)
C22 C18 C23 C24 -148.4(4)
Ru2 C18 C23 C24 -57.8(4)
C19 C20 C27 C30 115.6(4)
C21 C20 C27 C30 -60.8(5)
Ru2 C20 C27 C30 -154.5(3)
C19 C20 C27 C29 -119.6(4)
C21 C20 C27 C29 64.0(5)
Ru2 C20 C27 C29 -29.8(5)
C19 C20 C27 C28 -1.8(5)
C21 C20 C27 C28 -178.2(4)
Ru2 C20 C27 C28 88.0(4)
C22 C21 C31 C33 149.6(4)
C20 C21 C31 C33 -38.8(6)
Ru2 C21 C31 C33 61.6(5)
C22 C21 C31 C34 27.8(5)
C20 C21 C31 C34 -160.6(4)
Ru2 C21 C31 C34 -60.3(4)
C22 C21 C31 C32 -88.6(4)
C20 C21 C31 C32 83.0(5)
Ru2 C21 C31 C32 -176.6(3)
